data_4123694
loop_
_publ_author_name
'Hu, Naifu'
'Zhao, Guoqing'
'Zhang, Yuanyuan'
'Liu, Xiangqian'
'Li, Guangyu'
'Tang, Wenjun'

_publ_section_title
;
 Synthesis of Chiral \a-Amino Tertiary Boronic Esters by Enantioselective
 Hydroboration of \a-Arylenamides.
;
_journal_issue 21
_journal_name_full 'Journal of the American Chemical Society'
_journal_page_first 6746
_journal_page_last 6749
_journal_paper_doi 10.1021/jacs.5b03760
_journal_volume 137
_journal_year 2015
_chemical_absolute_configuration ad
_chemical_formula_moiety 'C16 H24 B N O3, 1/2(H2 O)'
_chemical_formula_sum 'C16 H25 B N O3.5'
_chemical_formula_weight 298.18
_chemical_name_systematic
; 
 ? 
;
_space_group_IT_number 92
_symmetry_cell_setting tetragonal
_symmetry_space_group_name_Hall 'P 4abw 2nw'
_symmetry_space_group_name_H-M 'P 41 21 2'
_atom_sites_solution_hydrogens geom
_atom_sites_solution_primary direct
_atom_sites_solution_secondary difmap
_audit_creation_method SHELXL-97
_cell_angle_alpha 90.00
_cell_angle_beta 90.00
_cell_angle_gamma 90.00
_cell_formula_units_Z 8
_cell_length_a 9.5606(14)
_cell_length_b 9.5606(14)
_cell_length_c 37.597(8)
_cell_measurement_reflns_used 9908
_cell_measurement_temperature 296(2)
_cell_measurement_theta_max 66.54
_cell_measurement_theta_min 3.53
_cell_volume 3436.6(10)
_computing_cell_refinement 'Bruker SAINT'
_computing_data_collection 'Bruker APEX2'
_computing_data_reduction 'Bruker SAINT'
_computing_molecular_graphics 'Bruker SHELXTL'
_computing_publication_material 'Bruker SHELXTL'
_computing_structure_refinement 'SHELXL-97 (Sheldrick, 2008)'
_computing_structure_solution 'SHELXS-97 (Sheldrick, 2008)'
_diffrn_ambient_temperature 296(2)
_diffrn_measured_fraction_theta_full 0.984
_diffrn_measured_fraction_theta_max 0.984
_diffrn_measurement_device_type 'Bruker APEX-II CCD'
_diffrn_measurement_method '\f and \w scans'
_diffrn_radiation_monochromator graphite
_diffrn_radiation_source 'fine-focus sealed tube'
_diffrn_radiation_type CuK\a
_diffrn_radiation_wavelength 1.54178
_diffrn_reflns_av_R_equivalents 0.0213
_diffrn_reflns_av_sigmaI/netI 0.0184
_diffrn_reflns_limit_h_max 10
_diffrn_reflns_limit_h_min -10
_diffrn_reflns_limit_k_max 10
_diffrn_reflns_limit_k_min -11
_diffrn_reflns_limit_l_max 44
_diffrn_reflns_limit_l_min -43
_diffrn_reflns_number 21194
_diffrn_reflns_theta_full 67.19
_diffrn_reflns_theta_max 67.19
_diffrn_reflns_theta_min 4.70
_diffrn_standards_number 0
_exptl_absorpt_coefficient_mu 0.636
_exptl_absorpt_correction_T_max 0.7529
_exptl_absorpt_correction_T_min 0.6736
_exptl_absorpt_correction_type multi-scan
_exptl_absorpt_process_details SADABS
_exptl_crystal_colour colorless
_exptl_crystal_density_diffrn 1.153
_exptl_crystal_density_method 'not measured'
_exptl_crystal_description prismatic
_exptl_crystal_F_000 1288
_exptl_crystal_size_max 0.52
_exptl_crystal_size_mid 0.36
_exptl_crystal_size_min 0.25
_refine_diff_density_max 0.217
_refine_diff_density_min -0.236
_refine_diff_density_rms 0.035
_refine_ls_abs_structure_details 'Flack H D (1983), Acta Cryst. A39, 876-881'
_refine_ls_abs_structure_Flack 0.1(3)
_refine_ls_extinction_coef 0.0029(4)
_refine_ls_extinction_expression Fc^*^=kFc[1+0.001xFc^2^\l^3^/sin(2\q)]^-1/4^
_refine_ls_extinction_method SHELXL
_refine_ls_goodness_of_fit_ref 1.084
_refine_ls_hydrogen_treatment constr
_refine_ls_matrix_type full
_refine_ls_number_parameters 241
_refine_ls_number_reflns 3025
_refine_ls_number_restraints 0
_refine_ls_restrained_S_all 1.084
_refine_ls_R_factor_all 0.0465
_refine_ls_R_factor_gt 0.0457
_refine_ls_shift/su_max 0.019
_refine_ls_shift/su_mean 0.003
_refine_ls_structure_factor_coef Fsqd
_refine_ls_weighting_details 'calc w=1/[\s^2^(Fo^2^)+(0.0851P)^2^+0.5915P] where P=(Fo^2^+2Fc^2^)/3'
_refine_ls_weighting_scheme calc
_refine_ls_wR_factor_gt 0.1361
_refine_ls_wR_factor_ref 0.1375
_reflns_number_gt 2955
_reflns_number_total 3025
_reflns_threshold_expression >2sigma(I)
_cod_data_source_file ja5b03760_si_002.cif
_cod_data_source_block s245
_cod_depositor_comments 'Adding full bibliography for 4123693--4123694.cif.'
_cod_original_cell_volume 3436.5(10)
_cod_original_formula_sum 'C16 H25 B N O3.50'
_cod_database_code 4123694

loop_
_symmetry_equiv_pos_as_xyz
'x, y, z'
'-x, -y, z+1/2'
'-y+1/2, x+1/2, z+1/4'
'y+1/2, -x+1/2, z+3/4'
'-x+1/2, y+1/2, -z+1/4'
'x+1/2, -y+1/2, -z+3/4'
'y, x, -z'
'-y, -x, -z+1/2'

loop_
_atom_site_label
_atom_site_type_symbol
_atom_site_fract_x
_atom_site_fract_y
_atom_site_fract_z
_atom_site_U_iso_or_equiv
_atom_site_adp_type
_atom_site_occupancy
_atom_site_symmetry_multiplicity
_atom_site_calc_flag
_atom_site_refinement_flags
_atom_site_disorder_assembly
_atom_site_disorder_group
O1 O 0.92926(16) 0.21499(16) 0.10399(4) 0.0587(4) Uani 1 1 d . A .
O2 O 0.86748(17) 0.17069(14) 0.04142(3) 0.0577(4) Uani 1 1 d . . .
O3 O 0.76860(16) 0.36177(13) 0.06936(3) 0.0497(4) Uani 1 1 d . . .
O4 O 0.9014(3) -0.0986(3) 0.0000 0.1503(17) Uani 1 2 d S . .
H4B H 0.8938 -0.0221 0.0115 0.225 Uiso 1 1 d R . .
N1 N 0.77805(16) 0.06479(15) 0.12504(4) 0.0453(4) Uani 1 1 d . A .
H1A H 0.7483 0.0037 0.1400 0.054 Uiso 1 1 calc R . .
B1 B 0.8095(2) 0.2187(2) 0.07422(5) 0.0450(5) Uani 1 1 d . A .
C1 C 0.6958(2) 0.10946(18) 0.09371(4) 0.0439(4) Uani 1 1 d . . .
C2 C 0.5622(2) 0.1794(2) 0.10632(5) 0.0505(4) Uani 1 1 d . A .
C3 C 0.4403(3) 0.1783(3) 0.08670(9) 0.0899(9) Uani 1 1 d . . .
H3A H 0.4392 0.1340 0.0647 0.108 Uiso 1 1 calc R A .
C4 C 0.3188(3) 0.2420(5) 0.09914(14) 0.1220(14) Uani 1 1 d . A .
H4A H 0.2374 0.2369 0.0857 0.146 Uiso 1 1 calc R . .
C5 C 0.3174(4) 0.3114(4) 0.13061(13) 0.1168(14) Uani 1 1 d . . .
H5A H 0.2364 0.3551 0.1387 0.140 Uiso 1 1 calc R A .
C6 C 0.4372(4) 0.3157(3) 0.15012(9) 0.0959(10) Uani 1 1 d . A .
H6A H 0.4381 0.3632 0.1717 0.115 Uiso 1 1 calc R . .
C7 C 0.5557(3) 0.2512(2) 0.13844(6) 0.0640(6) Uani 1 1 d . . .
H7A H 0.6355 0.2553 0.1525 0.077 Uiso 1 1 calc R A .
C8 C 0.8985(2) 0.12544(19) 0.12799(5) 0.0474(4) Uani 1 1 d . . .
C9 C 0.9965(2) 0.0981(3) 0.15749(6) 0.0639(6) Uani 1 1 d . A .
H9A H 1.0790 0.1540 0.1544 0.096 Uiso 1 1 calc R . .
H9B H 1.0217 0.0009 0.1576 0.096 Uiso 1 1 calc R . .
H9C H 0.9525 0.1215 0.1797 0.096 Uiso 1 1 calc R . .
C10 C 0.6662(3) -0.0189(2) 0.07075(6) 0.0620(6) Uani 1 1 d . A .
H10A H 0.6011 -0.0788 0.0828 0.093 Uiso 1 1 calc R . .
H10B H 0.7519 -0.0687 0.0666 0.093 Uiso 1 1 calc R . .
H10C H 0.6272 0.0103 0.0484 0.093 Uiso 1 1 calc R . .
C11 C 0.8511(6) 0.2761(5) 0.01517(11) 0.0510(11) Uiso 0.524(4) 1 d P A 1
C11A C 0.8953(6) 0.2951(5) 0.02026(13) 0.0498(12) Uiso 0.476(4) 1 d P A 2
C12 C 0.8523(6) 0.4074(4) 0.03811(12) 0.0545(11) Uani 0.524(4) 1 d P A 1
C12A C 0.7695(7) 0.3985(5) 0.03126(12) 0.0550(12) Uani 0.476(4) 1 d P A 2
C13 C 0.777(2) 0.5352(18) 0.0235(4) 0.090(5) Uani 0.524(4) 1 d P A 1
H13A H 0.6846 0.5093 0.0161 0.134 Uiso 0.524(4) 1 calc PR A 1
H13B H 0.8281 0.5715 0.0035 0.134 Uiso 0.524(4) 1 calc PR A 1
H13C H 0.7712 0.6055 0.0417 0.134 Uiso 0.524(4) 1 calc PR A 1
C13A C 0.804(3) 0.546(2) 0.0265(4) 0.077(4) Uani 0.476(4) 1 d P A 2
H13D H 0.7249 0.6025 0.0333 0.115 Uiso 0.476(4) 1 calc PR A 2
H13E H 0.8258 0.5634 0.0019 0.115 Uiso 0.476(4) 1 calc PR A 2
H13F H 0.8827 0.5699 0.0410 0.115 Uiso 0.476(4) 1 calc PR A 2
C14 C 0.9999(5) 0.4536(5) 0.04943(13) 0.0694(14) Uani 0.524(4) 1 d P A 1
H14A H 0.9936 0.5372 0.0635 0.104 Uiso 0.524(4) 1 calc PR A 1
H14B H 1.0554 0.4715 0.0286 0.104 Uiso 0.524(4) 1 calc PR A 1
H14C H 1.0428 0.3808 0.0632 0.104 Uiso 0.524(4) 1 calc PR A 1
C14A C 0.6326(6) 0.3592(6) 0.01338(11) 0.0713(15) Uani 0.476(4) 1 d P A 2
H14D H 0.5611 0.4242 0.0203 0.107 Uiso 0.476(4) 1 calc PR A 2
H14E H 0.6061 0.2665 0.0205 0.107 Uiso 0.476(4) 1 calc PR A 2
H14F H 0.6442 0.3621 -0.0120 0.107 Uiso 0.476(4) 1 calc PR A 2
C15 C 0.9781(9) 0.2656(8) -0.01136(19) 0.094(2) Uani 0.524(4) 1 d P A 1
H15A H 0.9732 0.1788 -0.0241 0.141 Uiso 0.524(4) 1 calc PR A 1
H15B H 1.0642 0.2697 0.0018 0.141 Uiso 0.524(4) 1 calc PR A 1
H15C H 0.9745 0.3421 -0.0279 0.141 Uiso 0.524(4) 1 calc PR A 1
C15A C 0.8839(11) 0.2595(9) -0.01904(16) 0.088(2) Uani 0.476(4) 1 d P A 2
H15D H 0.9576 0.1961 -0.0255 0.133 Uiso 0.476(4) 1 calc PR A 2
H15E H 0.8920 0.3436 -0.0329 0.133 Uiso 0.476(4) 1 calc PR A 2
H15F H 0.7950 0.2165 -0.0236 0.133 Uiso 0.476(4) 1 calc PR A 2
C16 C 0.7170(7) 0.2483(7) -0.00383(14) 0.0932(19) Uani 0.524(4) 1 d P A 1
H16A H 0.7252 0.1634 -0.0173 0.140 Uiso 0.524(4) 1 calc PR A 1
H16B H 0.6967 0.3247 -0.0196 0.140 Uiso 0.524(4) 1 calc PR A 1
H16C H 0.6427 0.2388 0.0132 0.140 Uiso 0.524(4) 1 calc PR A 1
C16A C 1.0334(6) 0.3519(6) 0.02967(16) 0.0788(17) Uani 0.476(4) 1 d P A 2
H16D H 1.1047 0.2861 0.0231 0.118 Uiso 0.476(4) 1 calc PR A 2
H16E H 1.0373 0.3685 0.0548 0.118 Uiso 0.476(4) 1 calc PR A 2
H16F H 1.0483 0.4383 0.0172 0.118 Uiso 0.476(4) 1 calc PR A 2

loop_
_atom_site_aniso_label
_atom_site_aniso_U_11
_atom_site_aniso_U_22
_atom_site_aniso_U_33
_atom_site_aniso_U_23
_atom_site_aniso_U_13
_atom_site_aniso_U_12
O1 0.0575(8) 0.0627(9) 0.0558(7) 0.0115(6) -0.0063(6) -0.0168(7)
O2 0.0783(10) 0.0476(7) 0.0474(7) -0.0040(6) 0.0146(7) 0.0010(7)
O3 0.0708(9) 0.0411(7) 0.0372(6) 0.0018(5) 0.0087(6) -0.0009(6)
O4 0.1176(18) 0.1176(18) 0.216(4) -0.055(2) 0.055(2) -0.013(2)
N1 0.0535(9) 0.0406(7) 0.0419(7) 0.0068(6) -0.0021(6) -0.0045(6)
B1 0.0561(12) 0.0403(10) 0.0385(9) -0.0018(8) 0.0022(8) -0.0028(8)
C1 0.0540(10) 0.0404(9) 0.0371(8) 0.0006(7) -0.0049(7) -0.0047(7)
C2 0.0484(10) 0.0483(10) 0.0547(10) 0.0094(8) 0.0002(8) -0.0081(8)
C3 0.0657(16) 0.098(2) 0.106(2) -0.0062(17) -0.0277(15) 0.0018(14)
C4 0.0483(16) 0.133(3) 0.185(4) 0.013(3) -0.019(2) 0.0005(18)
C5 0.068(2) 0.103(3) 0.179(4) 0.021(3) 0.049(3) 0.0093(17)
C6 0.095(2) 0.089(2) 0.103(2) 0.0084(17) 0.0456(18) 0.0105(17)
C7 0.0690(14) 0.0613(13) 0.0615(12) 0.0001(10) 0.0129(10) 0.0023(10)
C8 0.0534(11) 0.0440(9) 0.0447(9) 0.0000(8) -0.0014(8) -0.0017(8)
C9 0.0625(13) 0.0655(14) 0.0635(11) 0.0037(10) -0.0171(10) -0.0010(10)
C10 0.0828(15) 0.0457(11) 0.0574(11) -0.0040(9) -0.0101(10) -0.0141(10)
C12 0.066(3) 0.049(2) 0.049(2) 0.0140(17) 0.013(2) 0.006(2)
C12A 0.067(3) 0.059(3) 0.038(2) 0.0039(18) 0.003(2) 0.007(3)
C13 0.095(7) 0.084(9) 0.090(8) 0.055(7) 0.016(5) 0.025(6)
C13A 0.111(11) 0.061(5) 0.058(5) 0.006(4) 0.024(5) 0.007(5)
C14 0.072(3) 0.060(3) 0.076(3) 0.002(2) 0.023(2) -0.018(2)
C14A 0.083(3) 0.088(4) 0.044(2) 0.001(2) -0.013(2) 0.009(3)
C15 0.120(5) 0.090(4) 0.073(4) 0.000(3) 0.050(4) -0.006(4)
C15A 0.123(6) 0.095(5) 0.047(3) -0.003(3) 0.030(4) 0.008(5)
C16 0.109(4) 0.113(5) 0.058(3) 0.006(3) -0.017(3) -0.020(3)
C16A 0.081(4) 0.073(4) 0.082(3) 0.014(3) 0.029(3) 0.002(3)

loop_
_atom_type_symbol
_atom_type_description
_atom_type_scat_dispersion_real
_atom_type_scat_dispersion_imag
_atom_type_scat_source
C C 0.0181 0.0091 'International Tables Vol C Tables 4.2.6.8 and 6.1.1.4'
H H 0.0000 0.0000 'International Tables Vol C Tables 4.2.6.8 and 6.1.1.4'
B B 0.0090 0.0039 'International Tables Vol C Tables 4.2.6.8 and 6.1.1.4'
N N 0.0311 0.0180 'International Tables Vol C Tables 4.2.6.8 and 6.1.1.4'
O O 0.0492 0.0322 'International Tables Vol C Tables 4.2.6.8 and 6.1.1.4'

loop_
_geom_angle_atom_site_label_1
_geom_angle_atom_site_label_2
_geom_angle_atom_site_label_3
_geom_angle
C8 O1 B1 110.10(14)
C11 O2 B1 109.2(2)
C11 O2 C11A 19.9(2)
B1 O2 C11A 106.3(2)
B1 O3 C12A 110.4(2)
B1 O3 C12 103.5(2)
C12A O3 C12 32.8(2)
C8 N1 C1 114.34(15)
C8 N1 H1A 122.8
C1 N1 H1A 122.8
O2 B1 O3 107.59(15)
O2 B1 O1 108.61(16)
O3 B1 O1 107.77(15)
O2 B1 C1 115.40(15)
O3 B1 C1 118.23(17)
O1 B1 C1 98.31(12)
N1 C1 C2 109.02(14)
N1 C1 C10 108.46(15)
C2 C1 C10 112.06(17)
N1 C1 B1 100.53(14)
C2 C1 B1 114.06(15)
C10 C1 B1 111.93(15)
C3 C2 C7 115.5(2)
C3 C2 C1 122.7(2)
C7 C2 C1 121.76(18)
C2 C3 C4 121.5(3)
C2 C3 H3A 119.3
C4 C3 H3A 119.3
C5 C4 C3 121.0(3)
C5 C4 H4A 119.5
C3 C4 H4A 119.5
C4 C5 C6 118.4(3)
C4 C5 H5A 120.8
C6 C5 H5A 120.8
C5 C6 C7 120.9(3)
C5 C6 H6A 119.6
C7 C6 H6A 119.6
C6 C7 C2 122.7(3)
C6 C7 H7A 118.7
C2 C7 H7A 118.7
O1 C8 N1 116.40(17)
O1 C8 C9 120.21(18)
N1 C8 C9 123.37(18)
C8 C9 H9A 109.5
C8 C9 H9B 109.5
H9A C9 H9B 109.5
C8 C9 H9C 109.5
H9A C9 H9C 109.5
H9B C9 H9C 109.5
C1 C10 H10A 109.5
C1 C10 H10B 109.5
H10A C10 H10B 109.5
C1 C10 H10C 109.5
H10A C10 H10C 109.5
H10B C10 H10C 109.5
O2 C11 C16 107.5(4)
O2 C11 C12 101.0(3)
C16 C11 C12 115.1(5)
O2 C11 C15 108.1(4)
C16 C11 C15 110.4(5)
C12 C11 C15 113.9(5)
O2 C11A C16A 109.6(4)
O2 C11A C15A 109.6(5)
C16A C11A C15A 112.4(5)
O2 C11A C12A 103.0(3)
C16A C11A C12A 112.5(5)
C15A C11A C12A 109.5(6)
O3 C12 C13 105.5(8)
O3 C12 C11 101.7(3)
C13 C12 C11 117.0(9)
O3 C12 C14 111.1(4)
C13 C12 C14 107.6(10)
C11 C12 C14 113.6(4)
C13A C12A O3 110.6(7)
C13A C12A C14A 112.2(10)
O3 C12A C14A 111.5(4)
C13A C12A C11A 113.2(9)
O3 C12A C11A 96.2(4)
C14A C12A C11A 112.2(4)
C12 C13 H13A 109.5
C12 C13 H13B 109.5
H13A C13 H13B 109.5
C12 C13 H13C 109.5
H13A C13 H13C 109.5
H13B C13 H13C 109.5
C12A C13A H13D 109.5
C12A C13A H13E 109.5
H13D C13A H13E 109.5
C12A C13A H13F 109.5
H13D C13A H13F 109.5
H13E C13A H13F 109.5
C12 C14 H14A 109.5
C12 C14 H14B 109.5
H14A C14 H14B 109.5
C12 C14 H14C 109.5
H14A C14 H14C 109.5
H14B C14 H14C 109.5
C12A C14A H14D 109.5
C12A C14A H14E 109.5
H14D C14A H14E 109.5
C12A C14A H14F 109.5
H14D C14A H14F 109.5
H14E C14A H14F 109.5
C11 C15 H15A 109.5
C11 C15 H15B 109.5
H15A C15 H15B 109.5
C11 C15 H15C 109.5
H15A C15 H15C 109.5
H15B C15 H15C 109.5
C11A C15A H15D 109.5
C11A C15A H15E 109.5
H15D C15A H15E 109.5
C11A C15A H15F 109.5
H15D C15A H15F 109.5
H15E C15A H15F 109.5
C11 C16 H16A 109.5
C11 C16 H16B 109.5
H16A C16 H16B 109.5
C11 C16 H16C 109.5
H16A C16 H16C 109.5
H16B C16 H16C 109.5
C11A C16A H16D 109.5
C11A C16A H16E 109.5
H16D C16A H16E 109.5
C11A C16A H16F 109.5
H16D C16A H16F 109.5
H16E C16A H16F 109.5

loop_
_geom_bond_atom_site_label_1
_geom_bond_atom_site_label_2
_geom_bond_distance
O1 C8 1.278(2)
O1 B1 1.601(2)
O2 C11 1.419(4)
O2 B1 1.428(2)
O2 C11A 1.455(5)
O3 B1 1.434(3)
O3 C12A 1.475(4)
O3 C12 1.486(4)
O4 H4B 0.8528
N1 C8 1.294(3)
N1 C1 1.480(2)
N1 H1A 0.8600
B1 C1 1.676(3)
C1 C2 1.518(3)
C1 C10 1.526(3)
C2 C3 1.379(3)
C2 C7 1.390(3)
C3 C4 1.392(5)
C3 H3A 0.9300
C4 C5 1.356(6)
C4 H4A 0.9300
C5 C6 1.360(5)
C5 H5A 0.9300
C6 C7 1.363(4)
C6 H6A 0.9300
C7 H7A 0.9300
C8 C9 1.475(3)
C9 H9A 0.9600
C9 H9B 0.9600
C9 H9C 0.9600
C10 H10A 0.9600
C10 H10B 0.9600
C10 H10C 0.9600
C11 C16 1.492(8)
C11 C12 1.523(7)
C11 C15 1.575(8)
C11A C16A 1.470(9)
C11A C15A 1.520(8)
C11A C12A 1.611(8)
C12 C13 1.521(16)
C12 C14 1.539(8)
C12A C13A 1.46(2)
C12A C14A 1.518(9)
C13 H13A 0.9600
C13 H13B 0.9600
C13 H13C 0.9600
C13A H13D 0.9600
C13A H13E 0.9600
C13A H13F 0.9600
C14 H14A 0.9600
C14 H14B 0.9600
C14 H14C 0.9600
C14A H14D 0.9600
C14A H14E 0.9600
C14A H14F 0.9600
C15 H15A 0.9600
C15 H15B 0.9600
C15 H15C 0.9600
C15A H15D 0.9600
C15A H15E 0.9600
C15A H15F 0.9600
C16 H16A 0.9600
C16 H16B 0.9600
C16 H16C 0.9600
C16A H16D 0.9600
C16A H16E 0.9600
C16A H16F 0.9600

loop_
_geom_hbond_atom_site_label_D
_geom_hbond_atom_site_label_H
_geom_hbond_atom_site_label_A
_geom_hbond_distance_DH
_geom_hbond_distance_HA
_geom_hbond_distance_DA
_geom_hbond_angle_DHA
_geom_hbond_site_symmetry_A
O4 H4B O2 0.85 2.17 3.026(3) 178.1 .
N1 H1A O3 0.86 2.05 2.8873(19) 164.6 5_645

loop_
_geom_torsion_atom_site_label_1
_geom_torsion_atom_site_label_2
_geom_torsion_atom_site_label_3
_geom_torsion_atom_site_label_4
_geom_torsion
C11 O2 B1 O3 -5.7(3)
C11A O2 B1 O3 15.0(3)
C11 O2 B1 O1 -122.1(3)
C11A O2 B1 O1 -101.4(3)
C11 O2 B1 C1 128.7(3)
C11A O2 B1 C1 149.4(3)
C12A O3 B1 O2 13.0(4)
C12 O3 B1 O2 -20.6(3)
C12A O3 B1 O1 130.0(3)
C12 O3 B1 O1 96.4(3)
C12A O3 B1 C1 -119.9(3)
C12 O3 B1 C1 -153.5(3)
C8 O1 B1 O2 -114.86(17)
C8 O1 B1 O3 128.86(17)
C8 O1 B1 C1 5.58(19)
C8 N1 C1 C2 -116.93(17)
C8 N1 C1 C10 120.81(18)
C8 N1 C1 B1 3.25(19)
O2 B1 C1 N1 110.44(17)
O3 B1 C1 N1 -120.17(16)
O1 B1 C1 N1 -4.80(16)
O2 B1 C1 C2 -133.07(17)
O3 B1 C1 C2 -3.7(2)
O1 B1 C1 C2 111.70(16)
O2 B1 C1 C10 -4.5(2)
O3 B1 C1 C10 124.87(18)
O1 B1 C1 C10 -119.76(16)
N1 C1 C2 C3 -151.1(2)
C10 C1 C2 C3 -31.1(3)
B1 C1 C2 C3 97.4(2)
N1 C1 C2 C7 29.9(2)
C10 C1 C2 C7 149.92(19)
B1 C1 C2 C7 -81.6(2)
C7 C2 C3 C4 -1.7(4)
C1 C2 C3 C4 179.2(3)
C2 C3 C4 C5 2.1(6)
C3 C4 C5 C6 -1.0(6)
C4 C5 C6 C7 -0.3(5)
C5 C6 C7 C2 0.6(5)
C3 C2 C7 C6 0.4(4)
C1 C2 C7 C6 179.5(2)
B1 O1 C8 N1 -4.3(2)
B1 O1 C8 C9 177.06(17)
C1 N1 C8 O1 0.5(2)
C1 N1 C8 C9 179.07(18)
B1 O2 C11 C16 -92.4(4)
C11A O2 C11 C16 -177.2(11)
B1 O2 C11 C12 28.6(4)
C11A O2 C11 C12 -56.2(8)
B1 O2 C11 C15 148.4(4)
C11A O2 C11 C15 63.6(9)
C11 O2 C11A C16A -173.0(11)
B1 O2 C11A C16A 85.4(4)
C11 O2 C11A C15A -49.2(9)
B1 O2 C11A C15A -150.8(5)
C11 O2 C11A C12A 67.2(9)
B1 O2 C11A C12A -34.4(4)
B1 O3 C12 C13 159.7(9)
C12A O3 C12 C13 52.9(10)
B1 O3 C12 C11 37.2(4)
C12A O3 C12 C11 -69.7(6)
B1 O3 C12 C14 -84.0(3)
C12A O3 C12 C14 169.2(7)
O2 C11 C12 O3 -40.0(5)
C16 C11 C12 O3 75.5(5)
C15 C11 C12 O3 -155.5(5)
O2 C11 C12 C13 -154.3(10)
C16 C11 C12 C13 -38.8(11)
C15 C11 C12 C13 90.2(11)
O2 C11 C12 C14 79.4(4)
C16 C11 C12 C14 -165.1(4)
C15 C11 C12 C14 -36.2(6)
B1 O3 C12A C13A -149.3(10)
C12 O3 C12A C13A -66.0(11)
B1 O3 C12A C14A 85.2(4)
C12 O3 C12A C14A 168.5(7)
B1 O3 C12A C11A -31.6(5)
C12 O3 C12A C11A 51.6(5)
O2 C11A C12A C13A 154.8(9)
C16A C11A C12A C13A 36.9(10)
C15A C11A C12A C13A -88.7(10)
O2 C11A C12A O3 39.2(5)
C16A C11A C12A O3 -78.6(5)
C15A C11A C12A O3 155.7(5)
O2 C11A C12A C14A -77.0(5)
C16A C11A C12A C14A 165.2(4)
C15A C11A C12A C14A 39.5(7)
